data_4331036
loop_
_publ_author_name
'Pei Wang'
'Santiranjan Shannigrahi'
'Nikolai L. Yakovlev'
'T. S. Andy Hor'

_publ_section_title
;
 General One-Step Self-Assembly of Isostructural Intermetallic CoII3LnIII
 Cubane Aggregates
;
_journal_name_full 'Inorganic Chemistry'
_journal_page_first 12059
_journal_page_last 12061
_journal_paper_doi 10.1021/ic301527b
_journal_volume 51
_journal_year 2012
_chemical_formula_sum 'C35 H43 Cl2 Co3 N4 O15 Tm'
_chemical_formula_weight 1176.35
_chemical_name_systematic
; 
 ? 
;
_space_group_IT_number 2
_symmetry_cell_setting triclinic
_symmetry_space_group_name_Hall '-P 1'
_symmetry_space_group_name_H-M 'P -1'
_atom_sites_solution_hydrogens geom
_atom_sites_solution_primary direct
_atom_sites_solution_secondary difmap
_audit_creation_method SHELXL-97
_cell_angle_alpha 74.795(5)
_cell_angle_beta 87.304(5)
_cell_angle_gamma 89.588(5)
_cell_formula_units_Z 2
_cell_length_a 10.737(3)
_cell_length_b 10.845(3)
_cell_length_c 18.781(5)
_cell_measurement_reflns_used 962
_cell_measurement_temperature 100(2)
_cell_measurement_theta_max 27.26
_cell_measurement_theta_min 2.88
_cell_volume 2108.0(10)
_computing_cell_refinement 'Bruker SMART'
_computing_data_collection 'Bruker SMART'
_computing_data_reduction 'Bruker SAINT'
_computing_molecular_graphics 'Bruker SHELXTL'
_computing_publication_material 'Bruker SHELXTL'
_computing_structure_refinement 'SHELXL-97 (Sheldrick, 1997)'
_computing_structure_solution 'SHELXS-97 (Sheldrick, 1990)'
_diffrn_ambient_temperature 100(2)
_diffrn_measured_fraction_theta_full 0.999
_diffrn_measured_fraction_theta_max 0.999
_diffrn_measurement_device_type 'CCD area detector'
_diffrn_measurement_method 'phi and omega scans'
_diffrn_radiation_monochromator graphite
_diffrn_radiation_source 'fine-focus sealed tube'
_diffrn_radiation_type MoK\a
_diffrn_radiation_wavelength 0.71073
_diffrn_reflns_av_R_equivalents 0.0400
_diffrn_reflns_av_sigmaI/netI 0.0451
_diffrn_reflns_limit_h_max 13
_diffrn_reflns_limit_h_min -13
_diffrn_reflns_limit_k_max 14
_diffrn_reflns_limit_k_min -14
_diffrn_reflns_limit_l_max 24
_diffrn_reflns_limit_l_min -24
_diffrn_reflns_number 27906
_diffrn_reflns_theta_full 27.50
_diffrn_reflns_theta_max 27.50
_diffrn_reflns_theta_min 1.90
_exptl_absorpt_coefficient_mu 3.442
_exptl_absorpt_correction_T_max 0.8746
_exptl_absorpt_correction_T_min 0.3874
_exptl_absorpt_correction_type multi-scan
_exptl_absorpt_process_details 'Sadabs, (Sheldrick 2001)'
_exptl_crystal_colour Orange
_exptl_crystal_density_diffrn 1.853
_exptl_crystal_density_meas ?
_exptl_crystal_description Block
_exptl_crystal_F_000 1170
_exptl_crystal_size_max 0.34
_exptl_crystal_size_mid 0.20
_exptl_crystal_size_min 0.04
_refine_diff_density_max 5.164
_refine_diff_density_min -1.441
_refine_diff_density_rms 0.227
_refine_ls_extinction_method none
_refine_ls_goodness_of_fit_ref 1.097
_refine_ls_hydrogen_treatment mixed
_refine_ls_matrix_type full
_refine_ls_number_parameters 551
_refine_ls_number_reflns 9673
_refine_ls_number_restraints 4
_refine_ls_restrained_S_all 1.097
_refine_ls_R_factor_all 0.0692
_refine_ls_R_factor_gt 0.0619
_refine_ls_shift/su_max 0.000
_refine_ls_shift/su_mean 0.000
_refine_ls_structure_factor_coef Fsqd
_refine_ls_weighting_details 'calc w=1/[\s^2^(Fo^2^)+(0.0885P)^2^+17.8251P] where P=(Fo^2^+2Fc^2^)/3'
_refine_ls_weighting_scheme calc
_refine_ls_wR_factor_gt 0.1703
_refine_ls_wR_factor_ref 0.1746
_reflns_number_gt 8504
_reflns_number_total 9673
_reflns_threshold_expression >2sigma(I)
_cod_data_source_file ic301527b_si_002_5.cif
_cod_data_source_block b406
_cod_depositor_comments
;
The following automatic conversions were performed:

'_exptl_crystal_density_meas' value 'Not measured' was changed to '?'
- the value is perceived as not measured.

Automatic conversion script
Id: cif_fix_values 3008 2015-01-20 13:52:24Z robertas 
;
_cod_original_cell_volume 2108.1(9)
_cod_database_code 4331036

loop_
_symmetry_equiv_pos_as_xyz
'x, y, z'
'-x, -y, -z'

loop_
_atom_site_label
_atom_site_type_symbol
_atom_site_fract_x
_atom_site_fract_y
_atom_site_fract_z
_atom_site_U_iso_or_equiv
_atom_site_adp_type
_atom_site_occupancy
_atom_site_symmetry_multiplicity
_atom_site_calc_flag
_atom_site_refinement_flags
Tm1 Tm 0.50198(3) 0.36213(3) 0.283716(16) 0.02410(11) Uani 1 1 d .
Co1 Co 0.20698(9) 0.27643(10) 0.36282(5) 0.0240(2) Uani 1 1 d .
Co2 Co 0.21562(8) 0.54174(9) 0.25040(5) 0.0215(2) Uani 1 1 d D
Co3 Co 0.26636(9) 0.28831(11) 0.19360(5) 0.0266(2) Uani 1 1 d .
O1 O 0.3448(5) 0.2109(5) 0.3005(3) 0.0263(11) Uani 1 1 d .
O2 O 0.3268(5) 0.4342(5) 0.3407(3) 0.0246(10) Uani 1 1 d .
O3 O 0.1388(5) 0.3582(5) 0.2565(3) 0.0274(11) Uani 1 1 d .
O4 O 0.3653(5) 0.4512(5) 0.1951(3) 0.0286(11) Uani 1 1 d .
O5 O 0.0593(5) 0.3538(6) 0.4070(3) 0.0318(12) Uani 1 1 d .
O6 O 0.0722(5) 0.5527(6) 0.3321(3) 0.0325(12) Uani 1 1 d .
O7 O 0.3967(5) 0.1859(6) 0.1504(3) 0.0350(13) Uani 1 1 d .
O8 O 0.5606(5) 0.2502(6) 0.1993(3) 0.0344(13) Uani 1 1 d .
O9 O 0.6079(5) 0.1912(5) 0.3647(3) 0.0343(12) Uani 1 1 d .
O10 O 0.5861(5) 0.3734(5) 0.3948(3) 0.0299(11) Uani 1 1 d .
O11 O 0.5598(5) 0.5825(6) 0.2604(3) 0.0338(12) Uani 1 1 d .
O12 O 0.7021(5) 0.4467(6) 0.2400(3) 0.0364(13) Uani 1 1 d .
O13 O 0.1314(6) 0.6305(7) 0.1628(4) 0.0509(17) Uani 1 1 d .
O14 O 0.2478(8) 0.8081(7) 0.1233(4) 0.0575(19) Uani 1 1 d .
N1 N 0.1493(6) 0.0856(7) 0.3802(3) 0.0284(13) Uani 1 1 d .
N2 N 0.3022(6) 0.2498(6) 0.4641(3) 0.0256(12) Uani 1 1 d .
N3 N 0.1109(6) 0.1680(7) 0.1958(3) 0.0317(14) Uani 1 1 d .
N4 N 0.2406(6) 0.4040(7) 0.0849(3) 0.0341(15) Uani 1 1 d .
C1 C 0.0379(8) 0.0342(9) 0.4062(5) 0.0380(19) Uani 1 1 d .
H1 H -0.0214 0.0842 0.4252 0.046 Uiso 1 1 calc R
C2 C 0.0062(9) -0.0888(10) 0.4063(6) 0.051(2) Uani 1 1 d .
H2 H -0.0735 -0.1226 0.4256 0.061 Uiso 1 1 calc R
C3 C 0.0902(9) -0.1623(9) 0.3785(6) 0.048(2) Uani 1 1 d .
H3 H 0.0696 -0.2471 0.3778 0.057 Uiso 1 1 calc R
C4 C 0.2066(8) -0.1093(8) 0.3512(4) 0.0338(17) Uani 1 1 d .
H4 H 0.2668 -0.1571 0.3312 0.041 Uiso 1 1 calc R
C5 C 0.2324(7) 0.0132(8) 0.3538(4) 0.0289(15) Uani 1 1 d .
C6 C 0.3569(7) 0.0762(8) 0.3250(5) 0.0319(16) Uani 1 1 d .
H6A H 0.4171 0.0546 0.3647 0.038 Uiso 1 1 calc R
H6B H 0.3899 0.0430 0.2835 0.038 Uiso 1 1 calc R
C7 C 0.3111(7) 0.1448(8) 0.5200(4) 0.0308(16) Uani 1 1 d .
H7 H 0.2850 0.0651 0.5135 0.037 Uiso 1 1 calc R
C8 C 0.3571(8) 0.1485(9) 0.5871(4) 0.0347(17) Uani 1 1 d .
H8 H 0.3662 0.0721 0.6252 0.042 Uiso 1 1 calc R
C9 C 0.3897(7) 0.2654(8) 0.5976(4) 0.0315(17) Uani 1 1 d .
H9 H 0.4175 0.2712 0.6439 0.038 Uiso 1 1 calc R
C10 C 0.3811(7) 0.3735(8) 0.5397(4) 0.0282(15) Uani 1 1 d .
H10 H 0.4038 0.4549 0.5452 0.034 Uiso 1 1 calc R
C11 C 0.3388(6) 0.3608(8) 0.4736(4) 0.0258(15) Uani 1 1 d .
C12 C 0.3336(7) 0.4751(7) 0.4065(4) 0.0270(15) Uani 1 1 d .
H12A H 0.2597 0.5276 0.4121 0.032 Uiso 1 1 calc R
H12B H 0.4090 0.5288 0.4032 0.032 Uiso 1 1 calc R
C13 C 0.1094(9) 0.0534(9) 0.1800(5) 0.0395(19) Uani 1 1 d .
H13 H 0.1852 0.0205 0.1645 0.047 Uiso 1 1 calc R
C14 C 0.0010(9) -0.0176(11) 0.1855(6) 0.051(2) Uani 1 1 d .
H14 H 0.0017 -0.0972 0.1733 0.061 Uiso 1 1 calc R
C15 C -0.1077(10) 0.0302(11) 0.2092(7) 0.059(3) Uani 1 1 d .
H15 H -0.1832 -0.0171 0.2145 0.070 Uiso 1 1 calc R
C16 C -0.1065(8) 0.1481(10) 0.2255(6) 0.047(2) Uani 1 1 d .
H16 H -0.1815 0.1830 0.2405 0.056 Uiso 1 1 calc R
C17 C 0.0042(7) 0.2134(9) 0.2196(4) 0.0324(17) Uani 1 1 d .
C18 C 0.0145(7) 0.3387(9) 0.2388(5) 0.0345(18) Uani 1 1 d .
H18A H -0.0097 0.4091 0.1965 0.041 Uiso 1 1 calc R
H18B H -0.0431 0.3390 0.2816 0.041 Uiso 1 1 calc R
C19 C 0.1640(8) 0.3863(10) 0.0340(5) 0.0384(19) Uani 1 1 d .
H19A H 0.1023 0.3210 0.0484 0.046 Uiso 1 1 calc R
C20 C 0.1712(8) 0.4591(10) -0.0385(5) 0.042(2) Uani 1 1 d .
H20 H 0.1154 0.4436 -0.0730 0.050 Uiso 1 1 calc R
C21 C 0.2583(9) 0.5527(10) -0.0599(5) 0.043(2) Uani 1 1 d .
H21 H 0.2660 0.6022 -0.1098 0.051 Uiso 1 1 calc R
C22 C 0.3366(8) 0.5752(10) -0.0074(5) 0.043(2) Uani 1 1 d .
H22 H 0.3975 0.6414 -0.0208 0.051 Uiso 1 1 calc R
C23 C 0.3246(8) 0.5001(9) 0.0644(4) 0.0359(18) Uani 1 1 d .
C24 C 0.4073(8) 0.5218(9) 0.1239(4) 0.0375(19) Uani 1 1 d .
H24A H 0.4938 0.4964 0.1138 0.045 Uiso 1 1 calc R
H24B H 0.4082 0.6139 0.1220 0.045 Uiso 1 1 calc R
C25 C 0.0205(7) 0.4684(8) 0.3827(4) 0.0303(16) Uani 1 1 d .
C26 C -0.0992(8) 0.5018(9) 0.4186(5) 0.041(2) Uani 1 1 d .
H26A H -0.1036 0.5946 0.4112 0.061 Uiso 1 1 calc R
H26B H -0.1014 0.4597 0.4717 0.061 Uiso 1 1 calc R
H26C H -0.1704 0.4729 0.3964 0.061 Uiso 1 1 calc R
C27 C 0.5099(8) 0.1833(10) 0.1636(5) 0.040(2) Uani 1 1 d .
C28 C 0.5916(10) 0.0923(14) 0.1338(7) 0.069(4) Uani 1 1 d .
H28A H 0.5837 0.0062 0.1672 0.103 Uiso 1 1 calc R
H28B H 0.6787 0.1207 0.1303 0.103 Uiso 1 1 calc R
H28C H 0.5654 0.0911 0.0847 0.103 Uiso 1 1 calc R
C29 C 0.6256(7) 0.2595(8) 0.4081(4) 0.0281(15) Uani 1 1 d .
C30 C 0.6924(10) 0.2061(9) 0.4774(5) 0.043(2) Uani 1 1 d .
H30A H 0.6465 0.1317 0.5081 0.065 Uiso 1 1 calc R
H30B H 0.6980 0.2714 0.5046 0.065 Uiso 1 1 calc R
H30C H 0.7765 0.1801 0.4650 0.065 Uiso 1 1 calc R
C31 C 0.6732(7) 0.5570(9) 0.2427(4) 0.0336(18) Uani 1 1 d .
C32 C 0.7692(9) 0.6619(10) 0.2258(5) 0.045(2) Uani 1 1 d .
H32A H 0.8472 0.6290 0.2485 0.068 Uiso 1 1 calc R
H32B H 0.7391 0.7323 0.2457 0.068 Uiso 1 1 calc R
H32C H 0.7839 0.6931 0.1722 0.068 Uiso 1 1 calc R
C33 C 0.1652(10) 0.7307(10) 0.1158(6) 0.051(2) Uani 1 1 d .
C34 C 0.1010(14) 0.7656(13) 0.0422(7) 0.074(4) Uani 1 1 d .
H34A H 0.0121 0.7802 0.0511 0.111 Uiso 1 1 calc R
H34B H 0.1107 0.6955 0.0185 0.111 Uiso 1 1 calc R
H34C H 0.1390 0.8435 0.0100 0.111 Uiso 1 1 calc R
O1W O 0.3246(6) 0.6996(6) 0.2545(4) 0.0437(15) Uani 1 1 d D
H1W H 0.395(4) 0.665(6) 0.268(5) 0.052 Uiso 1 1 d D
H2W H 0.333(7) 0.742(7) 0.2088(18) 0.052 Uiso 1 1 d D
C1S C 0.3231(10) 0.0891(11) 0.0099(6) 0.054(3) Uani 1 1 d .
H1S2 H 0.3036 0.1274 0.0515 0.064 Uiso 1 1 calc R
H1SA H 0.3511 0.0003 0.0307 0.064 Uiso 1 1 calc R
Cl1 Cl 0.1890(3) 0.0880(3) -0.0393(2) 0.0714(8) Uani 1 1 d .
Cl2 Cl 0.4423(3) 0.1764(3) -0.04729(19) 0.0734(9) Uani 1 1 d .

loop_
_atom_site_aniso_label
_atom_site_aniso_U_11
_atom_site_aniso_U_22
_atom_site_aniso_U_33
_atom_site_aniso_U_23
_atom_site_aniso_U_13
_atom_site_aniso_U_12
Tm1 0.02012(17) 0.03447(19) 0.01771(16) -0.00720(12) 0.00131(11) 0.00027(12)
Co1 0.0216(5) 0.0332(5) 0.0177(4) -0.0085(4) 0.0034(3) -0.0020(4)
Co2 0.0102(4) 0.0299(5) 0.0298(5) -0.0186(4) 0.0059(3) -0.0036(3)
Co3 0.0217(5) 0.0416(6) 0.0172(4) -0.0093(4) 0.0011(3) 0.0013(4)
O1 0.024(2) 0.034(3) 0.020(2) -0.006(2) 0.0023(19) 0.002(2)
O2 0.024(2) 0.033(3) 0.018(2) -0.009(2) 0.0002(18) 0.001(2)
O3 0.020(2) 0.039(3) 0.024(2) -0.010(2) -0.0003(19) 0.001(2)
O4 0.022(2) 0.041(3) 0.020(2) -0.003(2) 0.0046(19) -0.001(2)
O5 0.026(3) 0.048(3) 0.022(3) -0.013(2) 0.005(2) -0.001(2)
O6 0.028(3) 0.042(3) 0.030(3) -0.014(2) 0.001(2) 0.006(2)
O7 0.027(3) 0.057(4) 0.026(3) -0.019(3) -0.002(2) 0.007(3)
O8 0.026(3) 0.058(4) 0.023(3) -0.017(3) 0.002(2) 0.002(2)
O9 0.037(3) 0.035(3) 0.034(3) -0.014(2) -0.003(2) 0.004(2)
O10 0.031(3) 0.033(3) 0.026(3) -0.008(2) -0.003(2) 0.004(2)
O11 0.024(3) 0.042(3) 0.032(3) -0.004(2) -0.001(2) 0.001(2)
O12 0.030(3) 0.049(4) 0.028(3) -0.009(3) 0.006(2) -0.003(3)
O13 0.043(4) 0.054(4) 0.048(4) -0.001(3) 0.005(3) -0.002(3)
O14 0.063(5) 0.056(4) 0.050(4) -0.006(3) -0.007(4) -0.004(4)
N1 0.025(3) 0.040(4) 0.020(3) -0.007(3) -0.002(2) -0.004(3)
N2 0.022(3) 0.035(3) 0.022(3) -0.011(3) 0.003(2) 0.001(2)
N3 0.027(3) 0.048(4) 0.020(3) -0.008(3) -0.004(2) -0.001(3)
N4 0.028(3) 0.056(4) 0.016(3) -0.007(3) 0.002(2) 0.002(3)
C1 0.026(4) 0.052(5) 0.033(4) -0.007(4) 0.001(3) -0.005(4)
C2 0.035(5) 0.051(6) 0.063(7) -0.008(5) -0.002(4) -0.013(4)
C3 0.045(5) 0.033(5) 0.063(6) -0.007(4) -0.018(5) -0.007(4)
C4 0.038(4) 0.035(4) 0.028(4) -0.007(3) -0.008(3) 0.001(3)
C5 0.031(4) 0.038(4) 0.019(3) -0.009(3) -0.001(3) 0.000(3)
C6 0.032(4) 0.034(4) 0.032(4) -0.012(3) 0.001(3) 0.001(3)
C7 0.029(4) 0.036(4) 0.026(4) -0.008(3) 0.003(3) 0.000(3)
C8 0.032(4) 0.045(5) 0.024(4) -0.004(3) 0.001(3) 0.002(3)
C9 0.024(4) 0.052(5) 0.019(3) -0.011(3) 0.002(3) -0.003(3)
C10 0.021(3) 0.040(4) 0.027(4) -0.015(3) 0.001(3) -0.001(3)
C11 0.018(3) 0.041(4) 0.021(3) -0.012(3) 0.002(2) -0.001(3)
C12 0.027(4) 0.034(4) 0.022(3) -0.012(3) 0.004(3) -0.003(3)
C13 0.042(5) 0.052(5) 0.031(4) -0.019(4) -0.012(4) 0.002(4)
C14 0.041(5) 0.055(6) 0.059(6) -0.021(5) -0.016(5) 0.000(4)
C15 0.036(5) 0.064(7) 0.083(8) -0.028(6) -0.013(5) -0.007(5)
C16 0.026(4) 0.063(6) 0.052(6) -0.015(5) -0.009(4) 0.002(4)
C17 0.022(3) 0.052(5) 0.024(4) -0.010(3) -0.007(3) -0.002(3)
C18 0.022(4) 0.056(5) 0.028(4) -0.013(4) -0.003(3) -0.001(3)
C19 0.032(4) 0.058(6) 0.025(4) -0.011(4) -0.003(3) 0.000(4)
C20 0.036(4) 0.067(6) 0.022(4) -0.012(4) -0.005(3) 0.007(4)
C21 0.041(5) 0.065(6) 0.019(4) -0.004(4) -0.002(3) 0.001(4)
C22 0.034(4) 0.066(6) 0.024(4) -0.003(4) 0.005(3) -0.005(4)
C23 0.032(4) 0.052(5) 0.024(4) -0.011(4) -0.001(3) 0.003(4)
C24 0.031(4) 0.057(5) 0.018(3) 0.001(3) 0.004(3) -0.003(4)
C25 0.023(3) 0.045(5) 0.027(4) -0.019(3) 0.006(3) -0.001(3)
C26 0.028(4) 0.053(5) 0.043(5) -0.018(4) 0.012(4) 0.002(4)
C27 0.032(4) 0.063(6) 0.030(4) -0.022(4) 0.002(3) 0.007(4)
C28 0.047(6) 0.114(10) 0.072(8) -0.070(8) -0.023(5) 0.033(6)
C29 0.028(4) 0.034(4) 0.021(3) -0.007(3) 0.000(3) -0.004(3)
C30 0.062(6) 0.037(5) 0.035(5) -0.013(4) -0.015(4) 0.008(4)
C31 0.025(4) 0.052(5) 0.022(4) -0.007(3) 0.001(3) -0.006(3)
C32 0.040(5) 0.058(6) 0.035(5) -0.008(4) 0.005(4) -0.015(4)
C33 0.053(6) 0.050(6) 0.051(6) -0.014(5) -0.010(5) 0.007(5)
C34 0.088(9) 0.072(8) 0.053(7) 0.004(6) -0.027(7) -0.003(7)
O1W 0.039(3) 0.043(4) 0.049(4) -0.011(3) -0.010(3) 0.006(3)
C1S 0.055(6) 0.065(7) 0.046(6) -0.022(5) -0.004(5) -0.007(5)
Cl1 0.0604(17) 0.079(2) 0.072(2) -0.0132(16) -0.0129(15) 0.0009(15)
Cl2 0.081(2) 0.077(2) 0.0618(18) -0.0192(15) 0.0083(15) -0.0281(17)

loop_
_atom_type_symbol
_atom_type_description
_atom_type_scat_dispersion_real
_atom_type_scat_dispersion_imag
_atom_type_scat_source
C C 0.0033 0.0016 'International Tables Vol C Tables 4.2.6.8 and 6.1.1.4'
H H 0.0000 0.0000 'International Tables Vol C Tables 4.2.6.8 and 6.1.1.4'
N N 0.0061 0.0033 'International Tables Vol C Tables 4.2.6.8 and 6.1.1.4'
O O 0.0106 0.0060 'International Tables Vol C Tables 4.2.6.8 and 6.1.1.4'
Co Co 0.3494 0.9721 'International Tables Vol C Tables 4.2.6.8 and 6.1.1.4'
Tm Tm -0.3139 5.2483 'International Tables Vol C Tables 4.2.6.8 and 6.1.1.4'
Cl Cl 0.1484 0.1585 'International Tables Vol C Tables 4.2.6.8 and 6.1.1.4'

loop_
_geom_angle_atom_site_label_1
_geom_angle_atom_site_label_2
_geom_angle_atom_site_label_3
_geom_angle
O4 Tm1 O8 81.8(2)
O4 Tm1 O1 76.00(19)
O8 Tm1 O1 77.49(19)
O4 Tm1 O10 145.46(19)
O8 Tm1 O10 132.13(19)
O1 Tm1 O10 112.98(18)
O4 Tm1 O2 71.36(18)
O8 Tm1 O2 142.79(18)
O1 Tm1 O2 71.41(18)
O10 Tm1 O2 79.99(18)
O4 Tm1 O12 107.39(19)
O8 Tm1 O12 77.0(2)
O1 Tm1 O12 153.5(2)
O10 Tm1 O12 79.63(19)
O2 Tm1 O12 135.0(2)
O4 Tm1 O9 155.5(2)
O8 Tm1 O9 81.8(2)
O1 Tm1 O9 82.74(19)
O10 Tm1 O9 55.45(19)
O2 Tm1 O9 113.26(19)
O12 Tm1 O9 86.5(2)
O4 Tm1 O11 80.19(19)
O8 Tm1 O11 119.6(2)
O1 Tm1 O11 148.22(18)
O10 Tm1 O11 76.70(19)
O2 Tm1 O11 81.26(18)
O12 Tm1 O11 55.1(2)
O9 Tm1 O11 123.94(19)
O4 Tm1 Co3 38.04(14)
O8 Tm1 Co3 66.14(14)
O1 Tm1 Co3 40.52(13)
O10 Tm1 Co3 149.77(14)
O2 Tm1 Co3 76.92(12)
O12 Tm1 Co3 130.60(14)
O9 Tm1 Co3 117.87(14)
O11 Tm1 Co3 118.16(13)
O4 Tm1 Co1 73.90(13)
O8 Tm1 Co1 112.18(14)
O1 Tm1 Co1 35.68(13)
O10 Tm1 Co1 94.17(14)
O2 Tm1 Co1 36.14(13)
O12 Tm1 Co1 170.73(15)
O9 Tm1 Co1 95.73(15)
O11 Tm1 Co1 116.90(13)
Co3 Tm1 Co1 55.88(3)
O4 Tm1 Co2 36.26(13)
O8 Tm1 Co2 116.19(14)
O1 Tm1 Co2 74.46(13)
O10 Tm1 Co2 111.54(13)
O2 Tm1 Co2 35.64(12)
O12 Tm1 Co2 124.18(15)
O9 Tm1 Co2 146.17(14)
O11 Tm1 Co2 73.88(13)
Co3 Tm1 Co2 55.31(3)
Co1 Tm1 Co2 51.69(3)
O5 Co1 O1 170.3(2)
O5 Co1 O2 98.1(2)
O1 Co1 O2 81.6(2)
O5 Co1 N1 102.1(2)
O1 Co1 N1 79.6(2)
O2 Co1 N1 158.9(2)
O5 Co1 O3 88.6(2)
O1 Co1 O3 81.7(2)
O2 Co1 O3 86.1(2)
N1 Co1 O3 100.6(2)
O5 Co1 N2 90.3(2)
O1 Co1 N2 99.1(2)
O2 Co1 N2 76.9(2)
N1 Co1 N2 96.7(2)
O3 Co1 N2 162.6(2)
O5 Co1 Co2 82.62(17)
O1 Co1 Co2 90.42(15)
O2 Co1 Co2 45.08(14)
N1 Co1 Co2 144.09(17)
O3 Co1 Co2 43.60(15)
N2 Co1 Co2 119.03(18)
O5 Co1 Co3 127.63(16)
O1 Co1 Co3 42.63(14)
O2 Co1 Co3 83.75(13)
N1 Co1 Co3 88.87(17)
O3 Co1 Co3 39.13(14)
N2 Co1 Co3 139.67(16)
Co2 Co1 Co3 62.05(3)
O5 Co1 Tm1 139.61(17)
O1 Co1 Tm1 40.49(15)
O2 Co1 Tm1 41.57(14)
N1 Co1 Tm1 118.23(18)
O3 Co1 Tm1 86.82(14)
N2 Co1 Tm1 82.81(16)
Co2 Co1 Tm1 66.79(3)
Co3 Co1 Tm1 59.88(2)
O13 Co2 O1W 95.0(3)
O13 Co2 O3 95.6(3)
O1W Co2 O3 167.6(2)
O13 Co2 O6 98.8(3)
O1W Co2 O6 99.3(2)
O3 Co2 O6 85.4(2)
O13 Co2 O2 173.3(3)
O1W Co2 O2 85.4(2)
O3 Co2 O2 83.4(2)
O6 Co2 O2 87.7(2)
O13 Co2 O4 97.8(3)
O1W Co2 O4 95.0(2)
O3 Co2 O4 77.2(2)
O6 Co2 O4 157.0(2)
O2 Co2 O4 75.43(19)
O13 Co2 Co1 138.1(2)
O1W Co2 Co1 126.85(19)
O3 Co2 Co1 43.35(14)
O6 Co2 Co1 74.08(16)
O2 Co2 Co1 42.50(14)
O4 Co2 Co1 82.88(14)
O13 Co2 Co3 94.0(2)
O1W Co2 Co3 134.47(19)
O3 Co2 Co3 38.11(14)
O6 Co2 Co3 123.14(16)
O2 Co2 Co3 81.02(14)
O4 Co2 Co3 39.55(14)
Co1 Co2 Co3 60.37(4)
O13 Co2 Tm1 134.6(2)
O1W Co2 Tm1 85.32(18)
O3 Co2 Tm1 82.66(14)
O6 Co2 Tm1 126.03(16)
O2 Co2 Tm1 38.72(13)
O4 Co2 Tm1 37.29(13)
Co1 Co2 Tm1 61.52(3)
Co3 Co2 Tm1 57.71(2)
O3 Co3 O7 167.6(2)
O3 Co3 O4 83.0(2)
O7 Co3 O4 102.4(2)
O3 Co3 N3 78.5(2)
O7 Co3 N3 97.8(3)
O4 Co3 N3 158.8(2)
O3 Co3 N4 103.3(2)
O7 Co3 N4 88.8(2)
O4 Co3 N4 79.1(3)
N3 Co3 N4 95.1(3)
O3 Co3 O1 81.5(2)
O7 Co3 O1 87.9(2)
O4 Co3 O1 83.7(2)
N3 Co3 O1 103.5(2)
N4 Co3 O1 161.3(2)
O3 Co3 Co1 41.15(15)
O7 Co3 Co1 127.73(16)
O4 Co3 Co1 82.99(14)
N3 Co3 Co1 89.72(18)
N4 Co3 Co1 142.2(2)
O1 Co3 Co1 40.45(13)
O3 Co3 Co2 40.27(15)
O7 Co3 Co2 145.45(18)
O4 Co3 Co2 43.22(14)
N3 Co3 Co2 116.72(19)
N4 Co3 Co2 87.3(2)
O1 Co3 Co2 85.10(14)
Co1 Co3 Co2 57.58(3)
O3 Co3 Tm1 92.01(15)
O7 Co3 Tm1 84.78(16)
O4 Co3 Tm1 42.75(15)
N3 Co3 Tm1 147.36(18)
N4 Co3 Tm1 117.5(2)
O1 Co3 Tm1 43.86(14)
Co1 Co3 Tm1 64.24(3)
Co2 Co3 Tm1 66.98(3)
C6 O1 Co1 111.1(4)
C6 O1 Co3 117.3(5)
Co1 O1 Co3 96.9(2)
C6 O1 Tm1 127.2(4)
Co1 O1 Tm1 103.8(2)
Co3 O1 Tm1 95.6(2)
C12 O2 Co1 108.1(4)
C12 O2 Co2 120.1(4)
Co1 O2 Co2 92.43(19)
C12 O2 Tm1 122.5(4)
Co1 O2 Tm1 102.3(2)
Co2 O2 Tm1 105.65(19)
C18 O3 Co3 112.1(5)
C18 O3 Co1 122.4(5)
Co3 O3 Co1 99.7(2)
C18 O3 Co2 123.6(5)
Co3 O3 Co2 101.6(2)
Co1 O3 Co2 93.1(2)
C24 O4 Co3 112.6(5)
C24 O4 Co2 116.0(5)
Co3 O4 Co2 97.2(2)
C24 O4 Tm1 121.4(5)
Co3 O4 Tm1 99.2(2)
Co2 O4 Tm1 106.5(2)
C25 O5 Co1 125.1(5)
C25 O6 Co2 131.4(5)
C27 O7 Co3 123.8(5)
C27 O8 Tm1 137.9(5)
C29 O9 Tm1 90.8(5)
C29 O10 Tm1 92.4(4)
C31 O11 Tm1 90.9(5)
C31 O12 Tm1 93.4(5)
C33 O13 Co2 127.8(7)
C1 N1 C5 118.1(7)
C1 N1 Co1 127.9(6)
C5 N1 Co1 113.6(5)
C11 N2 C7 118.6(7)
C11 N2 Co1 111.2(5)
C7 N2 Co1 129.3(5)
C17 N3 C13 119.0(7)
C17 N3 Co3 112.9(6)
C13 N3 Co3 128.0(6)
C19 N4 C23 118.0(7)
C19 N4 Co3 129.4(6)
C23 N4 Co3 112.2(5)
N1 C1 C2 122.3(9)
C3 C2 C1 119.7(9)
C2 C3 C4 118.3(9)
C5 C4 C3 118.8(8)
N1 C5 C4 122.8(7)
N1 C5 C6 115.8(7)
C4 C5 C6 121.4(7)
O1 C6 C5 111.0(6)
N2 C7 C8 122.1(8)
C9 C8 C7 118.9(8)
C10 C9 C8 118.8(7)
C9 C10 C11 118.6(7)
N2 C11 C10 122.9(7)
N2 C11 C12 116.0(6)
C10 C11 C12 121.2(7)
O2 C12 C11 110.7(6)
N3 C13 C14 122.2(9)
C15 C14 C13 118.3(10)
C14 C15 C16 119.6(9)
C17 C16 C15 119.4(9)
N3 C17 C16 121.4(8)
N3 C17 C18 115.8(7)
C16 C17 C18 122.7(8)
O3 C18 C17 110.0(7)
N4 C19 C20 122.7(9)
C21 C20 C19 119.5(8)
C20 C21 C22 118.8(8)
C23 C22 C21 119.2(9)
N4 C23 C22 121.8(8)
N4 C23 C24 117.1(7)
C22 C23 C24 121.1(8)
O4 C24 C23 111.7(7)
O6 C25 O5 125.6(7)
O6 C25 C26 118.1(8)
O5 C25 C26 116.3(7)
O7 C27 O8 125.1(8)
O7 C27 C28 117.2(8)
O8 C27 C28 117.7(8)
O9 C29 O10 121.3(7)
O9 C29 C30 120.0(7)
O10 C29 C30 118.7(7)
O12 C31 O11 120.4(8)
O12 C31 C32 120.6(8)
O11 C31 C32 119.0(8)
O13 C33 O14 126.1(10)
O13 C33 C34 118.1(10)
O14 C33 C34 115.8(10)
Cl2 C1S Cl1 110.7(6)

loop_
_geom_bond_atom_site_label_1
_geom_bond_atom_site_label_2
_geom_bond_distance
Tm1 O4 2.286(5)
Tm1 O8 2.300(5)
Tm1 O1 2.314(5)
Tm1 O10 2.345(5)
Tm1 O2 2.351(5)
Tm1 O12 2.366(6)
Tm1 O9 2.387(6)
Tm1 O11 2.395(6)
Tm1 Co3 3.3240(12)
Tm1 Co1 3.4610(12)
Tm1 Co2 3.6187(12)
Co1 O5 2.033(5)
Co1 O1 2.079(5)
Co1 O2 2.089(5)
Co1 N1 2.102(7)
Co1 O3 2.124(5)
Co1 N2 2.154(6)
Co1 Co2 3.0895(16)
Co1 Co3 3.1813(15)
Co2 O13 1.935(7)
Co2 O1W 2.101(7)
Co2 O3 2.134(6)
Co2 O6 2.146(5)
Co2 O2 2.190(5)
Co2 O4 2.231(5)
Co2 Co3 3.2329(15)
Co3 O3 2.037(5)
Co3 O7 2.048(6)
Co3 O4 2.075(6)
Co3 N3 2.118(7)
Co3 N4 2.126(7)
Co3 O1 2.170(5)
O1 C6 1.419(10)
O2 C12 1.423(8)
O3 C18 1.420(9)
O4 C24 1.411(9)
O5 C25 1.280(10)
O6 C25 1.246(10)
O7 C27 1.250(10)
O8 C27 1.251(11)
O9 C29 1.257(9)
O10 C29 1.269(10)
O11 C31 1.294(10)
O12 C31 1.247(11)
O13 C33 1.251(13)
O14 C33 1.263(13)
N1 C1 1.339(10)
N1 C5 1.345(10)
N2 C11 1.327(10)
N2 C7 1.339(10)
N3 C17 1.347(10)
N3 C13 1.353(11)
N4 C19 1.342(11)
N4 C23 1.349(11)
C1 C2 1.378(14)
C2 C3 1.374(15)
C3 C4 1.397(13)
C4 C5 1.373(12)
C5 C6 1.516(11)
C7 C8 1.384(11)
C8 C9 1.383(12)
C9 C10 1.380(12)
C10 C11 1.381(10)
C11 C12 1.521(11)
C13 C14 1.384(14)
C14 C15 1.376(15)
C15 C16 1.390(15)
C16 C17 1.373(12)
C17 C18 1.501(12)
C19 C20 1.382(12)
C20 C21 1.353(14)
C21 C22 1.395(13)
C22 C23 1.381(12)
C23 C24 1.525(12)
C25 C26 1.509(10)
C27 C28 1.512(13)
C29 C30 1.494(11)
C31 C32 1.502(12)
C33 C34 1.529(15)
C1S Cl2 1.745(11)
C1S Cl1 1.750(11)

loop_
_geom_hbond_atom_site_label_D
_geom_hbond_atom_site_label_H
_geom_hbond_atom_site_label_A
_geom_hbond_distance_DH
_geom_hbond_distance_HA
_geom_hbond_distance_DA
_geom_hbond_angle_DHA
O1W H1W O11 0.86(2) 1.99(4) 2.812(9) 159(9)
O1W H2W O14 0.86(2) 1.86(5) 2.607(10) 144(7)
